data_7049143
loop_
_publ_author_name
'Klug, Christina M.'
'Ozumerzifon, Tarik J.'
'Bhowmick, Indrani'
'Livesay, Brooke N.'
'Rapp\'e, Anthony K'
'Shores, Matthew P.'

_publ_section_title
;
 Anionic guest-dependent slow magnetic relaxation in Co(ii) tripodal
 iminopyridine complexes.
;
_journal_issue 25
_journal_name_full 'Dalton transactions (Cambridge, England : 2003)'
_journal_page_first 9117
_journal_page_last 9126
_journal_paper_doi 10.1039/c9dt00739c
_journal_volume 48
_journal_year 2019
_chemical_formula_sum 'C39 H54 Co I N10 O3'
_chemical_formula_weight 896.75
_space_group_crystal_system trigonal
_space_group_IT_number 147
_space_group_name_Hall '-P 3'
_space_group_name_H-M_alt 'P -3'
_symmetry_space_group_name_Hall '-P 3'
_symmetry_space_group_name_H-M 'P -3'
_atom_sites_solution_hydrogens geom
_audit_creation_method SHELXL-2013
_audit_update_record
;
2017-12-02 deposited with the CCDC.    2019-02-25 downloaded from the CCDC.
;
_cell_angle_alpha 90
_cell_angle_beta 90
_cell_angle_gamma 120
_cell_formula_units_Z 2
_cell_length_a 15.8091(7)
_cell_length_b 15.8091(7)
_cell_length_c 12.0675(10)
_cell_measurement_reflns_used 9079
_cell_measurement_temperature 120(2)
_cell_measurement_theta_max 31.51
_cell_measurement_theta_min 2.25
_cell_volume 2611.9(3)
_computing_cell_refinement 'Bruker SMART'
_computing_data_collection 'Bruker SMART'
_computing_data_reduction 'Bruker SAINT'
_computing_molecular_graphics 'Bruker SHELXTL'
_computing_publication_material 'Bruker SHELXTL'
_computing_structure_refinement 'SHELXL-2013 (Sheldrick, 2013)'
_computing_structure_solution 'Bruker SHELXTL'
_diffrn_ambient_temperature 120(2)
_diffrn_measured_fraction_theta_full 0.998
_diffrn_measured_fraction_theta_max 0.989
_diffrn_measurement_device_type 'CCD area detector'
_diffrn_measurement_method 'phi and omega scans'
_diffrn_radiation_type MoK\a
_diffrn_radiation_wavelength 0.71073
_diffrn_reflns_av_R_equivalents 0.0366
_diffrn_reflns_av_unetI/netI 0.0366
_diffrn_reflns_Laue_measured_fraction_full 0.998
_diffrn_reflns_Laue_measured_fraction_max 0.989
_diffrn_reflns_limit_h_max 22
_diffrn_reflns_limit_h_min -23
_diffrn_reflns_limit_k_max 22
_diffrn_reflns_limit_k_min -22
_diffrn_reflns_limit_l_max 17
_diffrn_reflns_limit_l_min -17
_diffrn_reflns_number 33439
_diffrn_reflns_point_group_measured_fraction_full 0.998
_diffrn_reflns_point_group_measured_fraction_max 0.989
_diffrn_reflns_theta_full 25.242
_diffrn_reflns_theta_max 31.513
_diffrn_reflns_theta_min 2.577
_exptl_absorpt_coefficient_mu 0.958
_exptl_absorpt_correction_T_max 0.7462
_exptl_absorpt_correction_T_min 0.6568
_exptl_absorpt_correction_type multi-scan
_exptl_absorpt_process_details SADABS,Bruker(2000)
_exptl_crystal_colour orange
_exptl_crystal_density_diffrn 1.140
_exptl_crystal_density_method 'not measured'
_exptl_crystal_description block
_exptl_crystal_F_000 924
_exptl_crystal_size_max 0.15
_exptl_crystal_size_mid 0.15
_exptl_crystal_size_min 0.10
_platon_squeeze_details
;
;
_refine_diff_density_max 0.632
_refine_diff_density_min -0.385
_refine_diff_density_rms 0.094
_refine_ls_extinction_method none
_refine_ls_goodness_of_fit_ref 1.086
_refine_ls_hydrogen_treatment constr
_refine_ls_matrix_type full
_refine_ls_number_parameters 166
_refine_ls_number_reflns 5755
_refine_ls_number_restraints 0
_refine_ls_restrained_S_all 1.086
_refine_ls_R_factor_all 0.0454
_refine_ls_R_factor_gt 0.0348
_refine_ls_shift/su_max 0.001
_refine_ls_shift/su_mean 0.000
_refine_ls_structure_factor_coef Fsqd
_refine_ls_weighting_details
; 
 w=1/[\s^2^(Fo^2^)+(0.0610P)^2^] 
 where P=(Fo^2^+2Fc^2^)/3 
;
_refine_ls_weighting_scheme calc
_refine_ls_wR_factor_gt 0.0984
_refine_ls_wR_factor_ref 0.1026
_reflns_Friedel_coverage 0.000
_reflns_number_gt 4768
_reflns_number_total 5755
_reflns_threshold_expression 'I > 2\s(I)'
_cod_data_source_file c9dt00739c2.cif
_cod_data_source_block msn369
_cod_depositor_comments 'Adding full bibliography for 7049140--7049143.cif.'
_cod_database_code 7049143
_shelx_space_group_comment
; 
The symmetry employed for this shelxl refinement is uniquely defined 
by the following loop, which should always be used as a source of 
symmetry information in preference to the above space-group names. 
They are only intended as comments. 
;
_shelxl_version_number 2013-2

loop_
_space_group_symop_operation_xyz
'x, y, z'
'-y, x-y, z'
'-x+y, -x, z'
'-x, -y, -z'
'y, -x+y, -z'
'x-y, x, -z'

loop_
_atom_site_label
_atom_site_type_symbol
_atom_site_fract_x
_atom_site_fract_y
_atom_site_fract_z
_atom_site_U_iso_or_equiv
_atom_site_adp_type
_atom_site_occupancy
_atom_site_site_symmetry_order
_atom_site_calc_flag
_atom_site_refinement_flags_posn
_atom_site_refinement_flags_adp
_atom_site_refinement_flags_occupancy
Co1 Co 0.6667 0.3333 -0.10629(3) 0.01261(9) Uani 1 3 d S T P
O1 O 1.04749(9) 0.58275(10) 0.25065(11) 0.0231(3) Uani 1 1 d . . .
N1 N 0.73318(11) 0.25580(10) -0.16709(11) 0.0141(3) Uani 1 1 d . . .
C1 C 0.72050(13) 0.28361(13) -0.35897(13) 0.0154(3) Uani 1 1 d . . .
H1A H 0.7911 0.3317 -0.3645 0.019 Uiso 1 1 calc R U .
H1B H 0.6973 0.2532 -0.4327 0.019 Uiso 1 1 calc R U .
I1 I 0.6667 0.3333 0.32558(2) 0.01901(7) Uani 1 3 d S T P
N2 N 0.79724(10) 0.37629(10) 0.00430(11) 0.0140(3) Uani 1 1 d . . .
C2 C 0.70388(13) 0.20564(13) -0.27411(13) 0.0157(3) Uani 1 1 d . . .
H2A H 0.6342 0.1540 -0.2726 0.019 Uiso 1 1 calc R U .
H2B H 0.7439 0.1753 -0.2922 0.019 Uiso 1 1 calc R U .
N3 N 0.89506(11) 0.55841(12) 0.28836(12) 0.0205(3) Uani 1 1 d . . .
H3A H 0.8331 0.5243 0.2695 0.025 Uiso 1 1 calc R U .
C3 C 0.80634(13) 0.26167(13) -0.11627(14) 0.0169(3) Uani 1 1 d . . .
H3B H 0.8358 0.2252 -0.1403 0.020 Uiso 1 1 calc R U .
C4 C 0.84431(12) 0.32648(13) -0.01917(13) 0.0151(3) Uani 1 1 d . . .
N4 N 0.6667 0.3333 -0.32450(19) 0.0140(5) Uani 1 3 d S T P
C5 C 0.92494(15) 0.33853(15) 0.03940(16) 0.0232(4) Uani 1 1 d . . .
H5A H 0.9545 0.3005 0.0223 0.028 Uiso 1 1 calc R U .
C6 C 0.96168(14) 0.40763(15) 0.12382(16) 0.0234(4) Uani 1 1 d . . .
H6A H 1.0177 0.4186 0.1644 0.028 Uiso 1 1 calc R U .
C7 C 0.91537(13) 0.46046(13) 0.14802(13) 0.0164(3) Uani 1 1 d . . .
C8 C 0.83210(12) 0.44095(13) 0.08682(13) 0.0152(3) Uani 1 1 d . . .
H8A H 0.7990 0.4754 0.1050 0.018 Uiso 1 1 calc R U .
C9 C 0.95833(13) 0.53943(14) 0.23501(14) 0.0180(3) Uani 1 1 d . . .
C10 C 0.92195(15) 0.63254(15) 0.37657(16) 0.0242(4) Uani 1 1 d . . .
C11 C 0.99903(17) 0.73350(16) 0.3343(2) 0.0340(5) Uani 1 1 d . . .
H11A H 0.9772 0.7472 0.2640 0.051 Uiso 1 1 calc R U .
H11B H 1.0610 0.7347 0.3230 0.051 Uiso 1 1 calc R U .
H11C H 1.0082 0.7832 0.3890 0.051 Uiso 1 1 calc R U .
C12 C 0.96016(16) 0.60310(18) 0.47770(17) 0.0321(5) Uani 1 1 d . . .
H12A H 0.9121 0.5364 0.4999 0.048 Uiso 1 1 calc R U .
H12B H 0.9709 0.6480 0.5390 0.048 Uiso 1 1 calc R U .
H12C H 1.0219 0.6061 0.4587 0.048 Uiso 1 1 calc R U .
C13 C 0.82766(17) 0.63274(18) 0.4050(2) 0.0331(5) Uani 1 1 d . . .
H13A H 0.7774 0.5669 0.4274 0.050 Uiso 1 1 calc R U .
H13B H 0.8051 0.6530 0.3399 0.050 Uiso 1 1 calc R U .
H13C H 0.8401 0.6785 0.4660 0.050 Uiso 1 1 calc R U .

loop_
_atom_site_aniso_label
_atom_site_aniso_U_11
_atom_site_aniso_U_22
_atom_site_aniso_U_33
_atom_site_aniso_U_23
_atom_site_aniso_U_13
_atom_site_aniso_U_12
Co1 0.01294(12) 0.01294(12) 0.01194(17) 0.000 0.000 0.00647(6)
O1 0.0155(6) 0.0271(7) 0.0221(6) -0.0065(5) -0.0030(5) 0.0072(6)
N1 0.0160(7) 0.0141(7) 0.0104(6) 0.0014(5) 0.0010(5) 0.0060(6)
C1 0.0180(8) 0.0175(8) 0.0119(7) -0.0005(6) 0.0019(6) 0.0097(7)
I1 0.02103(8) 0.02103(8) 0.01496(10) 0.000 0.000 0.01052(4)
N2 0.0143(7) 0.0162(7) 0.0121(6) 0.0002(5) -0.0007(5) 0.0081(6)
C2 0.0198(8) 0.0156(8) 0.0124(7) -0.0034(6) -0.0010(6) 0.0093(7)
N3 0.0146(7) 0.0237(8) 0.0200(7) -0.0063(6) -0.0011(6) 0.0072(6)
C3 0.0192(8) 0.0176(8) 0.0152(7) 0.0002(6) 0.0013(6) 0.0102(7)
C4 0.0147(8) 0.0163(8) 0.0136(7) 0.0011(6) 0.0003(6) 0.0072(7)
N4 0.0140(7) 0.0140(7) 0.0140(10) 0.000 0.000 0.0070(3)
C5 0.0251(10) 0.0295(10) 0.0219(8) -0.0041(8) -0.0049(7) 0.0189(9)
C6 0.0205(9) 0.0308(10) 0.0231(8) -0.0063(8) -0.0086(7) 0.0159(8)
C7 0.0133(8) 0.0208(8) 0.0134(7) -0.0012(6) -0.0008(6) 0.0072(7)
C8 0.0126(7) 0.0184(8) 0.0138(7) 0.0001(6) 0.0008(6) 0.0072(7)
C9 0.0168(8) 0.0213(9) 0.0156(7) 0.0003(6) 0.0005(6) 0.0092(7)
C10 0.0226(9) 0.0233(9) 0.0222(9) -0.0062(7) 0.0022(7) 0.0082(8)
C11 0.0321(12) 0.0254(11) 0.0367(11) -0.0059(9) 0.0079(9) 0.0085(9)
C12 0.0272(11) 0.0402(12) 0.0214(9) -0.0080(9) -0.0001(8) 0.0112(10)
C13 0.0294(11) 0.0346(12) 0.0370(11) -0.0084(9) 0.0054(9) 0.0173(10)

loop_
_atom_type_symbol
_atom_type_description
_atom_type_scat_dispersion_real
_atom_type_scat_dispersion_imag
_atom_type_scat_source
C C 0.0033 0.0016 'International Tables Vol C Tables 4.2.6.8 and 6.1.1.4'
H H 0.0000 0.0000 'International Tables Vol C Tables 4.2.6.8 and 6.1.1.4'
N N 0.0061 0.0033 'International Tables Vol C Tables 4.2.6.8 and 6.1.1.4'
O O 0.0106 0.0060 'International Tables Vol C Tables 4.2.6.8 and 6.1.1.4'
Co Co 0.3494 0.9721 'International Tables Vol C Tables 4.2.6.8 and 6.1.1.4'
I I -0.4742 1.8119 'International Tables Vol C Tables 4.2.6.8 and 6.1.1.4'

loop_
_geom_angle_atom_site_label_1
_geom_angle_atom_site_label_2
_geom_angle_atom_site_label_3
_geom_angle
_geom_angle_site_symmetry_1
_geom_angle_site_symmetry_3
N1 Co1 N1 108.54(4) . 2_655
N1 Co1 N1 108.54(4) . 3_665
N1 Co1 N1 108.54(4) 2_655 3_665
N1 Co1 N2 74.55(5) . .
N1 Co1 N2 86.01(5) 2_655 .
N1 Co1 N2 162.46(5) 3_665 .
N1 Co1 N2 86.01(5) . 3_665
N1 Co1 N2 162.46(5) 2_655 3_665
N1 Co1 N2 74.55(5) 3_665 3_665
N2 Co1 N2 88.64(5) . 3_665
N1 Co1 N2 162.46(5) . 2_655
N1 Co1 N2 74.55(5) 2_655 2_655
N1 Co1 N2 86.01(5) 3_665 2_655
N2 Co1 N2 88.64(5) . 2_655
N2 Co1 N2 88.64(5) 3_665 2_655
C3 N1 C2 119.68(15) . .
C3 N1 Co1 119.36(12) . .
C2 N1 Co1 120.51(11) . .
N4 C1 C2 109.24(14) . .
C8 N2 C4 117.69(14) . .
C8 N2 Co1 129.58(12) . .
C4 N2 Co1 112.72(11) . .
N1 C2 C1 105.98(13) . .
C9 N3 C10 124.79(16) . .
N1 C3 C4 118.31(16) . .
N2 C4 C5 123.22(16) . .
N2 C4 C3 114.78(15) . .
C5 C4 C3 121.92(16) . .
C1 N4 C1 112.41(9) . 3_665
C1 N4 C1 112.40(9) . 2_655
C1 N4 C1 112.41(9) 3_665 2_655
C4 C5 C6 118.43(18) . .
C7 C6 C5 119.17(17) . .
C6 C7 C8 118.42(16) . .
C6 C7 C9 119.30(16) . .
C8 C7 C9 122.22(16) . .
N2 C8 C7 123.00(16) . .
O1 C9 N3 124.99(17) . .
O1 C9 C7 118.82(16) . .
N3 C9 C7 116.17(15) . .
N3 C10 C13 105.58(16) . .
N3 C10 C11 110.46(16) . .
C13 C10 C11 109.91(18) . .
N3 C10 C12 109.44(17) . .
C13 C10 C12 110.72(17) . .
C11 C10 C12 110.61(18) . .

loop_
_geom_bond_atom_site_label_1
_geom_bond_atom_site_label_2
_geom_bond_distance
_geom_bond_site_symmetry_2
Co1 N1 2.1061(15) .
Co1 N1 2.1061(15) 2_655
Co1 N1 2.1061(15) 3_665
Co1 N2 2.2586(14) .
Co1 N2 2.2587(14) 3_665
Co1 N2 2.2587(14) 2_655
O1 C9 1.235(2) .
N1 C3 1.271(2) .
N1 C2 1.464(2) .
C1 N4 1.4779(18) .
C1 C2 1.521(2) .
N2 C8 1.333(2) .
N2 C4 1.356(2) .
N3 C9 1.344(2) .
N3 C10 1.480(2) .
C3 C4 1.472(2) .
C4 C5 1.385(2) .
N4 C1 1.4779(18) 3_665
N4 C1 1.4779(18) 2_655
C5 C6 1.391(3) .
C6 C7 1.389(3) .
C7 C8 1.403(2) .
C7 C9 1.508(2) .
C10 C13 1.531(3) .
C10 C11 1.532(3) .
C10 C12 1.534(3) .

loop_
_platon_squeeze_void_nr
_platon_squeeze_void_average_x
_platon_squeeze_void_average_y
_platon_squeeze_void_average_z
_platon_squeeze_void_volume
_platon_squeeze_void_count_electrons
_platon_squeeze_void_content
1 0.000 0.000 -0.004 675 284 ' '
